data_7053163
loop_
_publ_author_name
'Nakatsuji, Shin'ichi'
'Fujiwara, Kazuya'
'Akutsu, Hiroki'
'Yamada, Jun-ichi'
'Satoh, Masaharu'

_publ_section_title
;
 Structures and properties of ferrocene derivatives with different kinds
 of nitroxide radicals
;
_journal_issue 8
_journal_name_full 'New Journal of Chemistry'
_journal_page_first 2468
_journal_paper_doi 10.1039/c3nj00343d
_journal_volume 37
_journal_year 2013
_chemical_formula_moiety 'C20 H26 Fe N O3'
_chemical_formula_sum 'C20 H26 Fe N O3'
_chemical_formula_weight 384.28
_space_group_IT_number 14
_symmetry_cell_setting monoclinic
_symmetry_Int_Tables_number 14
_symmetry_space_group_name_Hall '-P 2yn'
_symmetry_space_group_name_H-M 'P 1 21/n 1'
_atom_sites_solution_hydrogens geom
_atom_sites_solution_primary direct
_atom_sites_solution_secondary difmap
_cell_angle_alpha 90.0000
_cell_angle_beta 105.6595(5)
_cell_angle_gamma 90.0000
_cell_formula_units_Z 4
_cell_length_a 10.7610(7)
_cell_length_b 11.9388(15)
_cell_length_c 15.1774(3)
_cell_measurement_temperature 293
_cell_volume 1877.5(3)
_computing_cell_refinement 'Rigaku Diffractometer Controller'
_computing_data_collection 'Rigaku Diffractometer Controller'
_computing_data_reduction CrystalStructure
_computing_molecular_graphics 'CrystalStructure 4.0'
_computing_publication_material 'CrystalStructure 4.0 (Rigaku, 2010)'
_computing_structure_refinement 'SHELXL97 (Sheldrick, 2008)'
_computing_structure_solution 'SIR92 (Altomare, et al., 1994)'
_diffrn_ambient_temperature 293
_diffrn_measured_fraction_theta_full 0.967
_diffrn_measured_fraction_theta_max 0.967
_diffrn_measurement_device_type 'Quantum CCD1 on Rigaku AFC-7R'
_diffrn_measurement_method PHIOMEGA
_diffrn_radiation_type 'Mo K\a'
_diffrn_radiation_wavelength 0.71069
_diffrn_reflns_av_R_equivalents 0.0245
_diffrn_reflns_limit_h_max 12
_diffrn_reflns_limit_h_min -13
_diffrn_reflns_limit_k_max 15
_diffrn_reflns_limit_k_min -12
_diffrn_reflns_limit_l_max 18
_diffrn_reflns_limit_l_min -19
_diffrn_reflns_number 15079
_diffrn_reflns_theta_full 27.50
_diffrn_reflns_theta_max 27.50
_diffrn_standards_number 0
_exptl_absorpt_coefficient_mu 0.820
_exptl_absorpt_correction_T_max 1.140230
_exptl_absorpt_correction_T_min 0.6560597
_exptl_absorpt_correction_type empirical
_exptl_absorpt_process_details
;
HIGASHI, T. (1995). Abscor - Empirical Absorption Correction,
Rigaku Corporation, Tokyo, Japan.
;
_exptl_crystal_colour brown
_exptl_crystal_density_diffrn 1.359
_exptl_crystal_density_method 'not measured'
_exptl_crystal_description block
_exptl_crystal_F_000 812.00
_exptl_crystal_size_max 0.800
_exptl_crystal_size_mid 0.400
_exptl_crystal_size_min 0.200
_refine_diff_density_max 0.470
_refine_diff_density_min -0.480
_refine_ls_extinction_coef 0.030(3)
_refine_ls_extinction_method SHELXL
_refine_ls_goodness_of_fit_ref 1.102
_refine_ls_hydrogen_treatment constr
_refine_ls_number_parameters 227
_refine_ls_number_reflns 4162
_refine_ls_number_restraints 0
_refine_ls_R_factor_gt 0.0639
_refine_ls_shift/su_max 0.000
_refine_ls_structure_factor_coef Fsqd
_refine_ls_weighting_details 'w = 1/[\s^2^(Fo^2^)+(0.0923P)^2^+1.4857P] where P=(Fo^2^+2Fc^2^)/3'
_refine_ls_weighting_scheme calc
_refine_ls_wR_factor_ref 0.1715
_reflns_number_gt 3547
_reflns_number_total 4162
_reflns_threshold_expression F^2^>2.0\s(F^2^)
_cod_data_source_file c3nj00343d.txt
_cod_data_source_block Template_texray.inf
_cod_database_code 7053163

loop_
_symmetry_equiv_pos_site_id
_symmetry_equiv_pos_as_xyz
1 +X,+Y,+Z
2 1/2-X,1/2+Y,1/2-Z
3 -X,-Y,-Z
4 1/2+X,1/2-Y,1/2+Z

loop_
_atom_site_label
_atom_site_type_symbol
_atom_site_fract_x
_atom_site_fract_y
_atom_site_fract_z
_atom_site_U_iso_or_equiv
_atom_site_adp_type
_atom_site_occupancy
_atom_site_symmetry_multiplicity
_atom_site_calc_flag
_atom_site_refinement_flags
Fe1 Fe 0.24929(4) 0.06615(4) 0.37283(3) 0.0441(2) Uani 1.0 4 d .
O1 O 0.1913(3) 0.40111(19) 0.47553(16) 0.0543(6) Uani 1.0 4 d .
O2 O 0.3816(3) 0.3863(3) 0.5812(2) 0.0745(8) Uani 1.0 4 d .
O3 O 0.2502(4) 0.8161(3) 0.63906(19) 0.0880(11) Uani 1.0 4 d .
N1 N 0.2516(3) 0.7101(3) 0.64344(18) 0.0536(7) Uani 1.0 4 d .
C1 C 0.2888(5) 0.1194(4) 0.2554(3) 0.0742(12) Uani 1.0 4 d .
C2 C 0.3877(4) 0.0493(5) 0.3049(3) 0.0788(13) Uani 1.0 4 d .
C3 C 0.3340(5) -0.0553(4) 0.3141(3) 0.0718(12) Uani 1.0 4 d .
C4 C 0.2015(4) -0.0496(4) 0.2708(3) 0.0698(11) Uani 1.0 4 d .
C5 C 0.1733(4) 0.0583(4) 0.2344(3) 0.0682(11) Uani 1.0 4 d .
C6 C 0.2259(4) 0.2024(3) 0.4472(2) 0.0479(7) Uani 1.0 4 d .
C7 C 0.3298(4) 0.1351(3) 0.4979(2) 0.0604(9) Uani 1.0 4 d .
C8 C 0.2823(6) 0.0274(4) 0.5082(3) 0.0743(12) Uani 1.0 4 d .
C9 C 0.1489(5) 0.0273(4) 0.4657(3) 0.0727(12) Uani 1.0 4 d .
C10 C 0.1133(4) 0.1345(3) 0.4271(3) 0.0593(9) Uani 1.0 4 d .
C11 C 0.2350(4) 0.3192(3) 0.4174(2) 0.0513(8) Uani 1.0 4 d .
C12 C 0.2769(4) 0.4296(3) 0.5536(3) 0.0504(8) Uani 1.0 4 d .
C13 C 0.2268(3) 0.5232(3) 0.6013(2) 0.0482(7) Uani 1.0 4 d .
C14 C 0.2901(4) 0.5316(3) 0.7038(3) 0.0572(8) Uani 1.0 4 d .
C15 C 0.2471(3) 0.6392(3) 0.5625(2) 0.0469(7) Uani 1.0 4 d .
C16 C 0.2587(4) 0.6492(3) 0.7297(2) 0.0496(7) Uani 1.0 4 d .
C17 C 0.1342(5) 0.6755(4) 0.4829(3) 0.0725(11) Uani 1.0 4 d .
C18 C 0.3742(5) 0.6513(4) 0.5385(3) 0.0733(11) Uani 1.0 4 d .
C19 C 0.3639(4) 0.6993(4) 0.8079(3) 0.0700(10) Uani 1.0 4 d .
C20 C 0.1291(4) 0.6571(4) 0.7508(3) 0.0727(11) Uani 1.0 4 d .
H1 H 0.2982 0.1934 0.2393 0.0891 Uiso 1.0 4 calc R
H2 H 0.4740 0.0690 0.3277 0.0946 Uiso 1.0 4 calc R
H3 H 0.3783 -0.1175 0.3438 0.0861 Uiso 1.0 4 calc R
H4 H 0.1424 -0.1075 0.2668 0.0838 Uiso 1.0 4 calc R
H5 H 0.0925 0.0846 0.2021 0.0818 Uiso 1.0 4 calc R
H7 H 0.4150 0.1583 0.5205 0.0724 Uiso 1.0 4 calc R
H8 H 0.3305 -0.0330 0.5379 0.0892 Uiso 1.0 4 calc R
H9 H 0.0934 -0.0330 0.4632 0.0873 Uiso 1.0 4 calc R
H10 H 0.0308 0.1565 0.3945 0.0712 Uiso 1.0 4 calc R
H11A H 0.3239 0.3353 0.4188 0.0615 Uiso 1.0 4 calc R
H11B H 0.1830 0.3274 0.3547 0.0615 Uiso 1.0 4 calc R
H13 H 0.1339 0.5120 0.5921 0.0578 Uiso 1.0 4 calc R
H14A H 0.2551 0.4759 0.7370 0.0686 Uiso 1.0 4 calc R
H14B H 0.3827 0.5210 0.7171 0.0686 Uiso 1.0 4 calc R
H17A H 0.1455 0.7523 0.4681 0.0870 Uiso 1.0 4 calc R
H17B H 0.0551 0.6677 0.5001 0.0870 Uiso 1.0 4 calc R
H17C H 0.1311 0.6293 0.4306 0.0870 Uiso 1.0 4 calc R
H18A H 0.3769 0.7227 0.5099 0.0879 Uiso 1.0 4 calc R
H18B H 0.3823 0.5926 0.4973 0.0879 Uiso 1.0 4 calc R
H18C H 0.4441 0.6465 0.5933 0.0879 Uiso 1.0 4 calc R
H19A H 0.3651 0.7792 0.8009 0.0840 Uiso 1.0 4 calc R
H19B H 0.4461 0.6690 0.8068 0.0840 Uiso 1.0 4 calc R
H19C H 0.3468 0.6813 0.8651 0.0840 Uiso 1.0 4 calc R
H20A H 0.1154 0.7325 0.7680 0.0872 Uiso 1.0 4 calc R
H20B H 0.1280 0.6073 0.8003 0.0872 Uiso 1.0 4 calc R
H20C H 0.0619 0.6364 0.6976 0.0872 Uiso 1.0 4 calc R

loop_
_atom_site_aniso_label
_atom_site_aniso_U_11
_atom_site_aniso_U_22
_atom_site_aniso_U_33
_atom_site_aniso_U_12
_atom_site_aniso_U_13
_atom_site_aniso_U_23
Fe1 0.0512(3) 0.0429(3) 0.0385(3) 0.00296(17) 0.01280(19) -0.00482(16)
O1 0.0631(14) 0.0445(12) 0.0537(13) 0.0018(10) 0.0130(11) -0.0057(10)
O2 0.0638(16) 0.0709(18) 0.0803(19) 0.0124(13) 0.0046(13) -0.0221(15)
O3 0.165(4) 0.0346(13) 0.0707(19) -0.0024(15) 0.043(2) -0.0004(11)
N1 0.083(2) 0.0358(13) 0.0471(15) -0.0023(12) 0.0262(14) 0.0001(11)
C1 0.101(4) 0.081(3) 0.054(2) 0.002(3) 0.043(3) -0.0022(19)
C2 0.055(3) 0.114(4) 0.073(3) -0.002(3) 0.0270(19) -0.030(3)
C3 0.084(3) 0.068(3) 0.065(3) 0.024(2) 0.023(2) -0.0156(19)
C4 0.074(3) 0.071(3) 0.066(3) -0.0053(19) 0.0205(19) -0.0316(19)
C5 0.072(3) 0.092(3) 0.0363(17) 0.014(2) 0.0086(16) -0.0101(17)
C6 0.0680(19) 0.0408(15) 0.0371(14) -0.0001(13) 0.0178(13) -0.0047(12)
C7 0.081(3) 0.056(2) 0.0362(15) 0.0018(17) 0.0031(15) -0.0039(14)
C8 0.129(4) 0.051(2) 0.0416(18) 0.011(3) 0.021(2) 0.0077(15)
C9 0.117(4) 0.050(2) 0.070(3) -0.013(3) 0.056(3) -0.0051(18)
C10 0.070(3) 0.0546(19) 0.064(2) -0.0018(16) 0.0364(17) -0.0118(16)
C11 0.073(2) 0.0411(16) 0.0424(16) -0.0001(14) 0.0207(14) -0.0023(12)
C12 0.0590(19) 0.0377(15) 0.0541(18) -0.0047(13) 0.0143(15) -0.0026(13)
C13 0.0546(17) 0.0447(16) 0.0464(16) -0.0005(13) 0.0157(13) 0.0002(13)
C14 0.078(3) 0.0458(18) 0.0479(18) 0.0004(16) 0.0170(16) 0.0016(14)
C15 0.0627(19) 0.0402(15) 0.0411(15) 0.0002(13) 0.0195(13) -0.0008(12)
C16 0.0642(19) 0.0456(16) 0.0408(15) 0.0013(14) 0.0171(14) 0.0000(13)
C17 0.095(3) 0.067(3) 0.051(2) 0.020(2) 0.0115(19) 0.0045(17)
C18 0.091(3) 0.064(3) 0.080(3) -0.009(2) 0.049(3) 0.002(2)
C19 0.071(3) 0.075(3) 0.057(2) 0.0038(19) 0.0076(17) -0.0123(19)
C20 0.074(3) 0.093(3) 0.058(2) 0.004(3) 0.0304(19) 0.001(2)

loop_
_atom_type_symbol
_atom_type_description
_atom_type_scat_dispersion_real
_atom_type_scat_dispersion_imag
_atom_type_scat_source
Fe Fe 0.3463 0.8444
;
International Tables for Crystallography
(1992, Vol. C, Tables 4.2.6.8 and 6.1.1.4)
;
O O 0.0106 0.0060
;
International Tables for Crystallography
(1992, Vol. C, Tables 4.2.6.8 and 6.1.1.4)
;
N N 0.0061 0.0033
;
International Tables for Crystallography
(1992, Vol. C, Tables 4.2.6.8 and 6.1.1.4)
;
C C 0.0033 0.0016
;
International Tables for Crystallography
(1992, Vol. C, Tables 4.2.6.8 and 6.1.1.4)
;
H H 0.0000 0.0000
;
International Tables for Crystallography
(1992, Vol. C, Table 6.1.1.4)
;

loop_
_geom_angle_atom_site_label_1
_geom_angle_atom_site_label_2
_geom_angle_atom_site_label_3
_geom_angle
_geom_angle_publ_flag
C1 Fe1 C2 40.18(19) yes
C1 Fe1 C3 67.51(19) yes
C1 Fe1 C4 67.44(19) yes
C1 Fe1 C5 40.15(18) yes
C1 Fe1 C6 108.77(17) yes
C1 Fe1 C7 123.47(17) yes
C1 Fe1 C8 158.2(2) yes
C1 Fe1 C9 160.79(18) yes
C1 Fe1 C10 124.81(17) yes
C2 Fe1 C3 40.1(2) yes
C2 Fe1 C4 67.47(19) yes
C2 Fe1 C5 67.59(17) yes
C2 Fe1 C6 125.22(18) yes
C2 Fe1 C7 109.05(18) yes
C2 Fe1 C8 122.3(2) yes
C2 Fe1 C9 156.91(19) yes
C2 Fe1 C10 161.58(19) yes
C3 Fe1 C4 40.21(17) yes
C3 Fe1 C5 67.68(17) yes
C3 Fe1 C6 161.31(16) yes
C3 Fe1 C7 124.49(16) yes
C3 Fe1 C8 107.53(18) yes
C3 Fe1 C9 121.34(18) yes
C3 Fe1 C10 156.44(17) yes
C4 Fe1 C5 40.25(18) yes
C4 Fe1 C6 157.16(15) yes
C4 Fe1 C7 160.15(16) yes
C4 Fe1 C8 123.46(17) yes
C4 Fe1 C9 107.35(18) yes
C4 Fe1 C10 121.26(17) yes
C5 Fe1 C6 122.20(15) yes
C5 Fe1 C7 158.44(17) yes
C5 Fe1 C8 159.76(19) yes
C5 Fe1 C9 124.00(18) yes
C5 Fe1 C10 107.65(16) yes
C6 Fe1 C7 40.93(14) yes
C6 Fe1 C8 68.70(15) yes
C6 Fe1 C9 68.39(15) yes
C6 Fe1 C10 40.89(14) yes
C7 Fe1 C8 40.42(16) yes
C7 Fe1 C9 67.71(17) yes
C7 Fe1 C10 68.41(16) yes
C8 Fe1 C9 40.2(2) yes
C8 Fe1 C10 68.40(18) yes
C9 Fe1 C10 40.61(16) yes
C11 O1 C12 116.4(3) yes
O3 N1 C15 122.0(3) yes
O3 N1 C16 122.3(3) yes
C15 N1 C16 115.7(3) yes
Fe1 C1 C2 69.7(3) yes
Fe1 C1 C5 69.9(3) yes
C2 C1 C5 108.1(5) yes
Fe1 C2 C1 70.1(3) yes
Fe1 C2 C3 70.1(3) yes
C1 C2 C3 108.2(4) yes
Fe1 C3 C2 69.8(3) yes
Fe1 C3 C4 69.7(3) yes
C2 C3 C4 107.7(4) yes
Fe1 C4 C3 70.1(3) yes
Fe1 C4 C5 70.1(3) yes
C3 C4 C5 108.3(4) yes
Fe1 C5 C1 70.0(3) yes
Fe1 C5 C4 69.7(3) yes
C1 C5 C4 107.7(4) yes
Fe1 C6 C7 69.60(19) yes
Fe1 C6 C10 69.6(2) yes
Fe1 C6 C11 123.8(3) yes
C7 C6 C10 107.1(3) yes
C7 C6 C11 126.2(4) yes
C10 C6 C11 126.6(3) yes
Fe1 C7 C6 69.48(17) yes
Fe1 C7 C8 70.0(2) yes
C6 C7 C8 108.6(4) yes
Fe1 C8 C7 69.6(2) yes
Fe1 C8 C9 70.1(3) yes
C7 C8 C9 107.8(4) yes
Fe1 C9 C8 69.7(3) yes
Fe1 C9 C10 69.2(3) yes
C8 C9 C10 108.6(4) yes
Fe1 C10 C6 69.6(3) yes
Fe1 C10 C9 70.2(3) yes
C6 C10 C9 107.9(4) yes
O1 C11 C6 112.6(3) yes
O1 C12 O2 123.7(4) yes
O1 C12 C13 111.4(3) yes
O2 C12 C13 124.9(3) yes
C12 C13 C14 114.8(3) yes
C12 C13 C15 112.0(3) yes
C14 C13 C15 105.1(3) yes
C13 C14 C16 104.8(3) yes
N1 C15 C13 99.9(3) yes
N1 C15 C17 109.5(3) yes
N1 C15 C18 108.3(3) yes
C13 C15 C17 113.1(3) yes
C13 C15 C18 114.1(3) yes
C17 C15 C18 111.1(4) yes
N1 C16 C14 100.8(3) yes
N1 C16 C19 110.2(3) yes
N1 C16 C20 109.0(3) yes
C14 C16 C19 113.2(3) yes
C14 C16 C20 113.2(4) yes
C19 C16 C20 110.1(4) yes
Fe1 C1 H1 126.025 no
C2 C1 H1 125.974 no
C5 C1 H1 125.974 no
Fe1 C2 H2 125.495 no
C1 C2 H2 125.895 no
C3 C2 H2 125.893 no
Fe1 C3 H3 125.975 no
C2 C3 H3 126.141 no
C4 C3 H3 126.145 no
Fe1 C4 H4 125.578 no
C3 C4 H4 125.831 no
C5 C4 H4 125.831 no
Fe1 C5 H5 125.758 no
C1 C5 H5 126.160 no
C4 C5 H5 126.159 no
Fe1 C7 H7 126.389 no
C6 C7 H7 125.694 no
C8 C7 H7 125.691 no
Fe1 C8 H8 125.839 no
C7 C8 H8 126.086 no
C9 C8 H8 126.081 no
Fe1 C9 H9 126.934 no
C8 C9 H9 125.718 no
C10 C9 H9 125.709 no
Fe1 C10 H10 125.793 no
C6 C10 H10 126.081 no
C9 C10 H10 126.068 no
O1 C11 H11A 109.083 no
O1 C11 H11B 109.089 no
C6 C11 H11A 109.086 no
C6 C11 H11B 109.087 no
H11A C11 H11B 107.833 no
C12 C13 H13 108.222 no
C14 C13 H13 108.223 no
C15 C13 H13 108.223 no
C13 C14 H14A 110.790 no
C13 C14 H14B 110.786 no
C16 C14 H14A 110.801 no
C16 C14 H14B 110.798 no
H14A C14 H14B 108.861 no
C15 C17 H17A 109.473 no
C15 C17 H17B 109.468 no
C15 C17 H17C 109.475 no
H17A C17 H17B 109.470 no
H17A C17 H17C 109.473 no
H17B C17 H17C 109.468 no
C15 C18 H18A 109.473 no
C15 C18 H18B 109.472 no
C15 C18 H18C 109.460 no
H18A C18 H18B 109.476 no
H18A C18 H18C 109.480 no
H18B C18 H18C 109.467 no
C16 C19 H19A 109.465 no
C16 C19 H19B 109.469 no
C16 C19 H19C 109.474 no
H19A C19 H19B 109.470 no
H19A C19 H19C 109.471 no
H19B C19 H19C 109.478 no
C16 C20 H20A 109.472 no
C16 C20 H20B 109.479 no
C16 C20 H20C 109.468 no
H20A C20 H20B 109.465 no
H20A C20 H20C 109.467 no
H20B C20 H20C 109.477 no

loop_
_geom_bond_atom_site_label_1
_geom_bond_atom_site_label_2
_geom_bond_distance
_geom_bond_publ_flag
Fe1 C1 2.043(5) yes
Fe1 C2 2.037(6) yes
Fe1 C3 2.041(5) yes
Fe1 C4 2.036(5) yes
Fe1 C5 2.041(4) yes
Fe1 C6 2.034(4) yes
Fe1 C7 2.036(4) yes
Fe1 C8 2.042(4) yes
Fe1 C9 2.047(6) yes
Fe1 C10 2.034(5) yes
O1 C11 1.476(5) yes
O1 C12 1.333(4) yes
O2 C12 1.207(5) yes
O3 N1 1.266(4) yes
N1 C15 1.483(5) yes
N1 C16 1.482(5) yes
C1 C2 1.401(7) yes
C1 C5 1.402(7) yes
C2 C3 1.400(7) yes
C3 C4 1.401(6) yes
C4 C5 1.403(6) yes
C6 C7 1.423(5) yes
C6 C10 1.421(5) yes
C6 C11 1.478(5) yes
C7 C8 1.409(6) yes
C8 C9 1.405(7) yes
C9 C10 1.416(6) yes
C12 C13 1.509(5) yes
C13 C14 1.524(5) yes
C13 C15 1.543(5) yes
C14 C16 1.520(5) yes
C15 C17 1.526(5) yes
C15 C18 1.514(6) yes
C16 C19 1.524(5) yes
C16 C20 1.515(6) yes
C1 H1 0.930 no
C2 H2 0.930 no
C3 H3 0.930 no
C4 H4 0.930 no
C5 H5 0.930 no
C7 H7 0.930 no
C8 H8 0.930 no
C9 H9 0.930 no
C10 H10 0.930 no
C11 H11A 0.970 no
C11 H11B 0.970 no
C13 H13 0.980 no
C14 H14A 0.970 no
C14 H14B 0.970 no
C17 H17A 0.960 no
C17 H17B 0.960 no
C17 H17C 0.960 no
C18 H18A 0.960 no
C18 H18B 0.960 no
C18 H18C 0.960 no
C19 H19A 0.960 no
C19 H19B 0.960 no
C19 H19C 0.960 no
C20 H20A 0.960 no
C20 H20B 0.960 no
C20 H20C 0.960 no

loop_
_geom_contact_atom_site_label_1
_geom_contact_atom_site_label_2
_geom_contact_distance
_geom_contact_publ_flag
_geom_contact_site_symmetry_2
O1 C7 3.486(5) no .
O1 C10 3.323(5) no .
O1 C15 3.123(4) no .
O1 C17 3.340(5) no .
O1 C18 3.563(5) no .
O2 C6 3.150(4) no .
O2 C7 3.244(5) no .
O2 C11 2.681(4) no .
O2 C14 2.904(5) no .
O2 C15 3.326(5) no .
O2 C18 3.226(6) no .
O3 C13 3.541(5) no .
O3 C14 3.529(5) no .
O3 C17 2.897(5) no .
O3 C18 3.012(6) no .
O3 C19 2.883(5) no .
O3 C20 3.061(6) no .
C1 C11 3.584(6) no .
C6 C12 3.128(5) no .
C12 C17 3.352(6) no .
C12 C18 2.879(6) no .
C13 C20 3.176(6) no .
C14 C18 3.222(7) no .
C15 C20 3.433(6) no .
C16 C18 3.451(7) no .
O2 C5 3.429(5) no 4_555
O3 C8 3.286(5) no 1_565
O3 C9 3.595(5) no 1_565
C4 C11 3.482(6) no 2_545
C5 O2 3.429(5) no 4_454
C8 O3 3.286(5) no 1_545
C9 O3 3.595(5) no 1_545
C11 C4 3.482(6) no 2_555
Fe1 H11A 3.3404 no .
Fe1 H11B 3.1952 no .
O1 H10 3.4466 no .
O1 H13 2.4196 no .
O1 H17B 3.5657 no .
O1 H17C 2.8402 no .
O1 H18B 3.0320 no .
O2 H7 2.9263 no .
O2 H11A 2.4499 no .
O2 H11B 3.5931 no .
O2 H13 3.1019 no .
O2 H14A 3.2134 no .
O2 H14B 2.6130 no .
O2 H18B 2.7737 no .
O2 H18C 3.1730 no .
O3 H17A 2.6462 no .
O3 H17B 3.0992 no .
O3 H18A 2.8960 no .
O3 H18C 3.1168 no .
O3 H19A 2.4733 no .
O3 H19B 3.3335 no .
O3 H20A 2.9084 no .
O3 H20C 3.2350 no .
N1 H13 2.6974 no .
N1 H14A 3.1325 no .
N1 H14B 2.7366 no .
N1 H17A 2.6455 no .
N1 H17B 2.6421 no .
N1 H17C 3.2840 no .
N1 H18A 2.7242 no .
N1 H18B 3.2487 no .
N1 H18C 2.5090 no .
N1 H19A 2.5114 no .
N1 H19B 2.8228 no .
N1 H19C 3.2603 no .
N1 H20A 2.6996 no .
N1 H20B 3.2637 no .
N1 H20C 2.5539 no .
C1 H3 3.1669 no .
C1 H4 3.1616 no .
C1 H11A 3.5268 no .
C1 H11B 3.2659 no .
C2 H4 3.1593 no .
C2 H5 3.1663 no .
C2 H7 3.4594 no .
C3 H1 3.1661 no .
C3 H5 3.1705 no .
C3 H8 3.4163 no .
C4 H1 3.1621 no .
C4 H2 3.1596 no .
C4 H9 3.4294 no .
C5 H2 3.1654 no .
C5 H3 3.1707 no .
C5 H10 3.4118 no .
C6 H1 3.4505 no .
C6 H8 3.1972 no .
C6 H9 3.1904 no .
C7 H2 3.4455 no .
C7 H9 3.1712 no .
C7 H10 3.1875 no .
C7 H11A 2.6683 no .
C7 H11B 3.2620 no .
C8 H3 3.4178 no .
C8 H10 3.1871 no .
C9 H4 3.4048 no .
C9 H7 3.1707 no .
C10 H5 3.4137 no .
C10 H7 3.1859 no .
C10 H8 3.1883 no .
C10 H11A 3.3255 no .
C10 H11B 2.7429 no .
C11 H1 3.3197 no .
C11 H7 2.8730 no .
C11 H10 2.8834 no .
C12 H11A 2.5028 no .
C12 H11B 3.1580 no .
C12 H14A 2.9085 no .
C12 H14B 2.6684 no .
C12 H17C 3.1699 no .
C12 H18B 2.5160 no .
C12 H18C 3.1179 no .
C13 H17A 3.3734 no .
C13 H17B 2.6866 no .
C13 H17C 2.8169 no .
C13 H18A 3.3786 no .
C13 H18B 2.7221 no .
C13 H18C 2.7932 no .
C13 H20C 2.9161 no .
C14 H18C 2.9898 no .
C14 H19A 3.3040 no .
C14 H19B 2.5564 no .
C14 H19C 2.9587 no .
C14 H20A 3.3499 no .
C14 H20B 2.7166 no .
C14 H20C 2.7346 no .
C15 H14A 3.2709 no .
C15 H14B 2.7889 no .
C15 H20C 3.2218 no .
C16 H13 2.7080 no .
C16 H17B 3.5879 no .
C16 H18C 3.2396 no .
C17 H13 2.5609 no .
C17 H18A 2.5935 no .
C17 H18B 2.7999 no .
C17 H18C 3.3205 no .
C17 H20C 3.5777 no .
C18 H13 3.3543 no .
C18 H14B 3.1052 no .
C18 H17A 2.6897 no .
C18 H17B 3.3304 no .
C18 H17C 2.6983 no .
C19 H14A 2.9944 no .
C19 H14B 2.5735 no .
C19 H20A 2.6079 no .
C19 H20B 2.7398 no .
C19 H20C 3.3153 no .
C20 H13 2.9783 no .
C20 H14A 2.5914 no .
C20 H14B 3.3317 no .
C20 H19A 2.8473 no .
C20 H19B 3.2884 no .
C20 H19C 2.5276 no .
H1 H2 2.4929 no .
H1 H5 2.4966 no .
H1 H11A 3.1569 no .
H1 H11B 2.8877 no .
H2 H3 2.4934 no .
H2 H7 3.3330 no .
H3 H4 2.4942 no .
H3 H8 3.2834 no .
H4 H5 2.4957 no .
H4 H9 3.2876 no .
H5 H10 3.2779 no .
H7 H8 2.4991 no .
H7 H11A 2.6441 no .
H8 H9 2.4960 no .
H9 H10 2.5067 no .
H10 H11B 2.7831 no .
H11A H18B 3.2925 no .
H13 H14A 2.2743 no .
H13 H14B 2.8347 no .
H13 H17A 3.4522 no .
H13 H17B 2.3425 no .
H13 H17C 2.8159 no .
H13 H18B 3.4958 no .
H13 H20B 3.3744 no .
H13 H20C 2.4570 no .
H14A H19B 3.0807 no .
H14A H19C 3.1207 no .
H14A H20A 3.5002 no .
H14A H20B 2.4422 no .
H14A H20C 2.7716 no .
H14B H18B 3.4435 no .
H14B H18C 2.6234 no .
H14B H19A 3.3598 no .
H14B H19B 2.2229 no .
H14B H19C 3.0544 no .
H14B H20B 3.4690 no .
H17A H18A 2.4240 no .
H17A H18B 3.1174 no .
H17A H18C 3.4978 no .
H17B H18A 3.4881 no .
H17B H20C 3.0014 no .
H17C H18A 2.8223 no .
H17C H18B 2.6539 no .
H18C H19B 3.2457 no .
H19A H20A 2.6557 no .
H19A H20B 3.2719 no .
H19B H20A 3.5292 no .
H19B H20B 3.4768 no .
H19C H20A 2.6016 no .
H19C H20B 2.4585 no .
H19C H20C 3.4565 no .
O1 H13 3.5266 no 3_566
O1 H17B 2.8931 no 3_566
O1 H20C 3.2652 no 3_566
O2 H5 2.5282 no 4_555
O2 H18A 3.5069 no 3_666
O2 H18B 3.0934 no 3_666
O2 H20A 2.9284 no 2_546
O3 H2 3.1835 no 3_666
O3 H8 2.6587 no 1_565
O3 H9 3.2838 no 1_565
O3 H10 2.9460 no 3_566
O3 H14A 2.6908 no 2_556
N1 H10 3.3403 no 3_566
C1 H4 3.3804 no 2_555
C1 H17C 3.1683 no 2_545
C2 H8 3.3206 no 3_656
C2 H11B 3.5312 no 2_545
C2 H20B 3.2077 no 4_554
C2 H20C 3.5689 no 4_554
C3 H1 3.3250 no 2_545
C3 H7 3.3834 no 3_656
C3 H11B 2.8822 no 2_545
C3 H20B 3.2862 no 4_554
C3 H20C 3.5253 no 4_554
C4 H1 3.0716 no 2_545
C4 H11A 3.1330 no 2_545
C4 H11B 2.9332 no 2_545
C4 H14B 3.3233 no 4_454
C4 H18C 3.4987 no 4_454
C4 H19B 3.2705 no 4_454
C5 H11A 3.5399 no 2_545
C5 H11B 3.5983 no 2_545
C5 H14B 3.2096 no 4_454
C5 H18B 3.4277 no 2_545
C6 H19C 3.1604 no 2_546
C7 H3 3.4069 no 3_656
C7 H19C 3.2205 no 2_546
C7 H20B 2.9915 no 2_546
C8 H2 3.2988 no 3_656
C8 H17A 3.5825 no 1_545
C8 H19C 3.2316 no 2_546
C8 H20B 2.9630 no 2_546
C9 H9 3.0804 no 3_556
C9 H17A 3.2832 no 1_545
C9 H19C 3.1486 no 2_546
C10 H9 3.3435 no 3_556
C10 H17B 3.3404 no 3_566
C10 H19C 3.1154 no 2_546
C10 H20C 3.5623 no 3_566
C11 H4 3.5084 no 2_555
C11 H18C 3.5248 no 3_666
C11 H20C 3.2440 no 3_566
C12 H5 3.5372 no 4_555
C12 H19A 3.5004 no 2_546
C12 H20A 3.5382 no 2_546
C13 H19A 3.5296 no 2_546
C14 H5 3.5439 no 4_555
C14 H19A 3.4368 no 2_546
C17 H9 3.5102 no 1_565
C17 H10 3.5244 no 3_566
C17 H13 3.5859 no 3_566
C17 H19A 3.4635 no 4_464
C17 H19B 3.4308 no 4_464
C17 H19C 3.5637 no 4_464
C18 H7 3.4937 no 3_666
C18 H11A 3.1407 no 3_666
C19 H4 3.4033 no 4_555
C19 H9 3.5294 no 4_555
C19 H14A 3.5402 no 2_556
C19 H17A 3.3838 no 4_565
C19 H17B 3.4673 no 4_565
C20 H2 3.5333 no 4_455
C20 H3 3.3994 no 4_455
C20 H10 3.2755 no 3_566
C20 H11B 3.3129 no 3_566
H1 C3 3.3250 no 2_555
H1 C4 3.0716 no 2_555
H1 H3 2.9997 no 2_555
H1 H4 2.4691 no 2_555
H1 H17A 3.4348 no 2_545
H1 H17C 2.9786 no 2_545
H1 H19B 3.4344 no 3_666
H2 O3 3.1835 no 3_666
H2 C8 3.2988 no 3_656
H2 C20 3.5333 no 4_554
H2 H7 3.5528 no 3_656
H2 H8 2.5415 no 3_656
H2 H18A 3.5641 no 3_666
H2 H19A 3.4518 no 3_666
H2 H20B 2.7788 no 4_554
H2 H20C 3.4376 no 4_554
H3 C7 3.4069 no 3_656
H3 C20 3.3994 no 4_554
H3 H1 2.9997 no 2_545
H3 H7 2.6373 no 3_656
H3 H11B 2.9779 no 2_545
H3 H18A 3.1653 no 1_545
H3 H20A 3.3620 no 4_554
H3 H20B 2.9375 no 4_554
H3 H20C 3.3536 no 4_554
H4 C1 3.3804 no 2_545
H4 C11 3.5084 no 2_545
H4 C19 3.4033 no 4_454
H4 H1 2.4691 no 2_545
H4 H11A 3.0137 no 2_545
H4 H11B 3.0664 no 2_545
H4 H14B 2.8829 no 4_454
H4 H17A 3.4763 no 1_545
H4 H18C 2.9448 no 4_454
H4 H19B 2.4624 no 4_454
H5 O2 2.5282 no 4_454
H5 C12 3.5372 no 4_454
H5 C14 3.5439 no 4_454
H5 H14B 2.6484 no 4_454
H5 H18B 3.1118 no 2_545
H5 H18C 3.3865 no 4_454
H5 H20A 3.2441 no 3_566
H7 C3 3.3834 no 3_656
H7 C18 3.4937 no 3_666
H7 H2 3.5528 no 3_656
H7 H3 2.6373 no 3_656
H7 H8 3.4401 no 3_656
H7 H18A 2.7934 no 3_666
H7 H18C 3.4821 no 3_666
H7 H20A 3.4305 no 2_546
H7 H20B 2.9442 no 2_546
H8 O3 2.6587 no 1_545
H8 C2 3.3206 no 3_656
H8 H2 2.5415 no 3_656
H8 H7 3.4401 no 3_656
H8 H17A 3.2427 no 1_545
H8 H18A 3.0091 no 1_545
H8 H20B 2.9067 no 2_546
H9 O3 3.2838 no 1_545
H9 C9 3.0804 no 3_556
H9 C10 3.3435 no 3_556
H9 C17 3.5102 no 1_545
H9 C19 3.5294 no 4_454
H9 H9 2.6685 no 3_556
H9 H10 3.1907 no 3_556
H9 H17A 2.6198 no 1_545
H9 H19B 2.9585 no 4_454
H9 H19C 3.5835 no 2_546
H9 H19C 3.2029 no 4_454
H10 O3 2.9460 no 3_566
H10 N1 3.3403 no 3_566
H10 C17 3.5244 no 3_566
H10 C20 3.2755 no 3_566
H10 H9 3.1907 no 3_556
H10 H14B 3.4582 no 4_454
H10 H17A 3.3568 no 3_566
H10 H17B 2.9356 no 3_566
H10 H19C 3.5412 no 2_546
H10 H20A 2.8661 no 3_566
H10 H20C 2.8822 no 3_566
H11A C4 3.1330 no 2_555
H11A C5 3.5399 no 2_555
H11A C18 3.1407 no 3_666
H11A H4 3.0137 no 2_555
H11A H18A 3.1841 no 3_666
H11A H18B 3.1916 no 3_666
H11A H18C 2.5623 no 3_666
H11B C2 3.5312 no 2_555
H11B C3 2.8822 no 2_555
H11B C4 2.9332 no 2_555
H11B C5 3.5983 no 2_555
H11B C20 3.3129 no 3_566
H11B H3 2.9779 no 2_555
H11B H4 3.0664 no 2_555
H11B H20A 3.3258 no 3_566
H11B H20C 2.5752 no 3_566
H13 O1 3.5266 no 3_566
H13 C17 3.5859 no 3_566
H13 H13 3.4430 no 3_566
H13 H17B 3.0264 no 3_566
H13 H17C 3.2507 no 3_566
H13 H19A 3.2174 no 2_546
H14A O3 2.6908 no 2_546
H14A C19 3.5402 no 2_546
H14A H19A 2.6671 no 2_546
H14A H20A 3.2319 no 2_546
H14B C4 3.3233 no 4_555
H14B C5 3.2096 no 4_555
H14B H4 2.8829 no 4_555
H14B H5 2.6484 no 4_555
H14B H10 3.4582 no 4_555
H14B H20A 3.4509 no 2_546
H17A C8 3.5825 no 1_565
H17A C9 3.2832 no 1_565
H17A C19 3.3838 no 4_464
H17A H1 3.4348 no 2_555
H17A H4 3.4763 no 1_565
H17A H8 3.2427 no 1_565
H17A H9 2.6198 no 1_565
H17A H10 3.3568 no 3_566
H17A H19A 3.3989 no 4_464
H17A H19B 2.9399 no 4_464
H17A H19C 3.2691 no 4_464
H17B O1 2.8931 no 3_566
H17B C10 3.3404 no 3_566
H17B C19 3.4673 no 4_464
H17B H10 2.9356 no 3_566
H17B H13 3.0264 no 3_566
H17B H19A 3.2223 no 4_464
H17B H19B 3.4530 no 4_464
H17B H19C 3.1603 no 4_464
H17C C1 3.1683 no 2_555
H17C H1 2.9786 no 2_555
H17C H13 3.2507 no 3_566
H17C H19A 3.1977 no 4_464
H17C H19B 3.3579 no 4_464
H18A O2 3.5069 no 3_666
H18A H2 3.5641 no 3_666
H18A H3 3.1653 no 1_565
H18A H7 2.7934 no 3_666
H18A H8 3.0091 no 1_565
H18A H11A 3.1841 no 3_666
H18B O2 3.0934 no 3_666
H18B C5 3.4277 no 2_555
H18B H5 3.1118 no 2_555
H18B H11A 3.1916 no 3_666
H18B H18B 3.3464 no 3_666
H18C C4 3.4987 no 4_555
H18C C11 3.5248 no 3_666
H18C H4 2.9448 no 4_555
H18C H5 3.3865 no 4_555
H18C H7 3.4821 no 3_666
H18C H11A 2.5623 no 3_666
H19A C12 3.5004 no 2_556
H19A C13 3.5296 no 2_556
H19A C14 3.4368 no 2_556
H19A C17 3.4635 no 4_565
H19A H2 3.4518 no 3_666
H19A H13 3.2174 no 2_556
H19A H14A 2.6671 no 2_556
H19A H17A 3.3989 no 4_565
H19A H17B 3.2223 no 4_565
H19A H17C 3.1977 no 4_565
H19B C4 3.2705 no 4_555
H19B C17 3.4308 no 4_565
H19B H1 3.4344 no 3_666
H19B H4 2.4624 no 4_555
H19B H9 2.9585 no 4_555
H19B H17A 2.9399 no 4_565
H19B H17B 3.4530 no 4_565
H19B H17C 3.3579 no 4_565
H19C C6 3.1604 no 2_556
H19C C7 3.2205 no 2_556
H19C C8 3.2316 no 2_556
H19C C9 3.1486 no 2_556
H19C C10 3.1154 no 2_556
H19C C17 3.5637 no 4_565
H19C H9 3.5835 no 2_556
H19C H9 3.2029 no 4_555
H19C H10 3.5412 no 2_556
H19C H17A 3.2691 no 4_565
H19C H17B 3.1603 no 4_565
H20A O2 2.9284 no 2_556
H20A C12 3.5382 no 2_556
H20A H3 3.3620 no 4_455
H20A H5 3.2441 no 3_566
H20A H7 3.4305 no 2_556
H20A H10 2.8661 no 3_566
H20A H11B 3.3258 no 3_566
H20A H14A 3.2319 no 2_556
H20A H14B 3.4509 no 2_556
H20B C2 3.2077 no 4_455
H20B C3 3.2862 no 4_455
H20B C7 2.9915 no 2_556
H20B C8 2.9630 no 2_556
H20B H2 2.7788 no 4_455
H20B H3 2.9375 no 4_455
H20B H7 2.9442 no 2_556
H20B H8 2.9067 no 2_556
H20C O1 3.2652 no 3_566
H20C C2 3.5689 no 4_455
H20C C3 3.5253 no 4_455
H20C C10 3.5623 no 3_566
H20C C11 3.2440 no 3_566
H20C H2 3.4376 no 4_455
H20C H3 3.3536 no 4_455
H20C H10 2.8822 no 3_566
H20C H11B 2.5752 no 3_566

loop_
_geom_torsion_atom_site_label_1
_geom_torsion_atom_site_label_2
_geom_torsion_atom_site_label_3
_geom_torsion_atom_site_label_4
_geom_torsion
_geom_torsion_publ_flag
C1 Fe1 C2 C1 0.0(2) no
C1 Fe1 C2 C3 -119.0(3) no
C2 Fe1 C1 C2 0.0(3) no
C2 Fe1 C1 C5 119.2(4) no
C1 Fe1 C3 C2 37.65(17) no
C1 Fe1 C3 C4 -81.2(2) no
C3 Fe1 C1 C2 -37.62(18) no
C3 Fe1 C1 C5 81.6(2) no
C1 Fe1 C4 C3 81.4(3) no
C1 Fe1 C4 C5 -37.78(19) no
C4 Fe1 C1 C2 -81.3(2) no
C4 Fe1 C1 C5 37.87(18) no
C1 Fe1 C5 C1 0.0(3) no
C1 Fe1 C5 C4 118.7(4) no
C5 Fe1 C1 C2 -119.2(4) no
C5 Fe1 C1 C5 0.0(2) no
C1 Fe1 C6 C7 -119.81(17) no
C1 Fe1 C6 C10 121.91(16) no
C1 Fe1 C6 C11 0.8(3) no
C6 Fe1 C1 C2 122.79(17) no
C6 Fe1 C1 C5 -118.03(18) no
C1 Fe1 C7 C6 80.0(3) no
C1 Fe1 C7 C8 -160.07(18) no
C7 Fe1 C1 C2 79.8(3) no
C7 Fe1 C1 C5 -160.98(16) no
C1 Fe1 C8 C7 49.9(6) no
C1 Fe1 C8 C9 168.8(5) no
C8 Fe1 C1 C2 43.4(6) no
C8 Fe1 C1 C5 162.5(4) no
C1 Fe1 C10 C6 -78.2(2) no
C1 Fe1 C10 C9 162.94(16) no
C10 Fe1 C1 C2 165.39(15) no
C10 Fe1 C1 C5 -75.4(3) no
C2 Fe1 C3 C2 0.00(18) no
C2 Fe1 C3 C4 -118.8(3) no
C3 Fe1 C2 C1 119.0(3) no
C3 Fe1 C2 C3 0.00(17) no
C2 Fe1 C4 C3 37.70(19) no
C2 Fe1 C4 C5 -81.4(3) no
C4 Fe1 C2 C1 81.2(2) no
C4 Fe1 C2 C3 -37.76(16) no
C2 Fe1 C5 C1 -37.5(2) no
C2 Fe1 C5 C4 81.1(3) no
C5 Fe1 C2 C1 37.51(18) no
C5 Fe1 C2 C3 -81.5(2) no
C2 Fe1 C6 C7 -78.2(2) no
C2 Fe1 C6 C10 163.51(16) no
C2 Fe1 C6 C11 42.4(3) no
C6 Fe1 C2 C1 -77.0(2) no
C6 Fe1 C2 C3 164.04(12) no
C2 Fe1 C7 C6 122.2(2) no
C2 Fe1 C7 C8 -117.9(2) no
C7 Fe1 C2 C1 -119.70(18) no
C7 Fe1 C2 C3 121.32(16) no
C2 Fe1 C8 C7 81.5(3) no
C2 Fe1 C8 C9 -159.6(2) no
C8 Fe1 C2 C1 -162.42(16) no
C8 Fe1 C2 C3 78.6(3) no
C2 Fe1 C9 C8 48.6(5) no
C2 Fe1 C9 C10 168.8(4) no
C9 Fe1 C2 C1 162.6(4) no
C9 Fe1 C2 C3 43.6(5) no
C3 Fe1 C4 C3 0.0(2) no
C3 Fe1 C4 C5 -119.1(4) no
C4 Fe1 C3 C2 118.8(3) no
C4 Fe1 C3 C4 0.0(2) no
C3 Fe1 C5 C1 -81.1(2) no
C3 Fe1 C5 C4 37.55(19) no
C5 Fe1 C3 C2 81.2(2) no
C5 Fe1 C3 C4 -37.59(18) no
C3 Fe1 C7 C6 164.15(18) no
C3 Fe1 C7 C8 -75.9(3) no
C7 Fe1 C3 C2 -78.4(3) no
C7 Fe1 C3 C4 162.74(16) no
C3 Fe1 C8 C7 123.0(2) no
C3 Fe1 C8 C9 -118.12(19) no
C8 Fe1 C3 C2 -119.7(2) no
C8 Fe1 C3 C4 121.5(2) no
C3 Fe1 C9 C8 80.0(2) no
C3 Fe1 C9 C10 -159.80(15) no
C9 Fe1 C3 C2 -161.53(16) no
C9 Fe1 C3 C4 79.7(3) no
C3 Fe1 C10 C6 166.4(3) no
C3 Fe1 C10 C9 47.5(5) no
C10 Fe1 C3 C2 164.3(3) no
C10 Fe1 C3 C4 45.4(5) no
C4 Fe1 C5 C1 -118.7(4) no
C4 Fe1 C5 C4 0.0(2) no
C5 Fe1 C4 C3 119.1(4) no
C5 Fe1 C4 C5 0.0(2) no
C4 Fe1 C6 C7 163.9(4) no
C4 Fe1 C6 C10 45.6(5) no
C4 Fe1 C6 C11 -75.5(5) no
C6 Fe1 C4 C3 166.3(3) no
C6 Fe1 C4 C5 47.1(6) no
C4 Fe1 C8 C7 164.33(18) no
C4 Fe1 C8 C9 -76.8(3) no
C8 Fe1 C4 C3 -77.1(3) no
C8 Fe1 C4 C5 163.7(2) no
C4 Fe1 C9 C8 121.68(17) no
C4 Fe1 C9 C10 -118.09(17) no
C9 Fe1 C4 C3 -118.33(19) no
C9 Fe1 C4 C5 122.52(19) no
C4 Fe1 C10 C6 -161.07(16) no
C4 Fe1 C10 C9 80.1(2) no
C10 Fe1 C4 C3 -160.53(15) no
C10 Fe1 C4 C5 80.3(3) no
C5 Fe1 C6 C7 -162.08(17) no
C5 Fe1 C6 C10 79.6(2) no
C5 Fe1 C6 C11 -41.4(3) no
C6 Fe1 C5 C1 81.0(3) no
C6 Fe1 C5 C4 -160.35(15) no
C5 Fe1 C7 C6 45.1(6) no
C5 Fe1 C7 C8 165.0(4) no
C7 Fe1 C5 C1 47.7(6) no
C7 Fe1 C5 C4 166.4(4) no
C5 Fe1 C8 C7 -164.1(5) no
C5 Fe1 C8 C9 -45.2(7) no
C8 Fe1 C5 C1 -161.2(5) no
C8 Fe1 C5 C4 -42.5(7) no
C5 Fe1 C9 C8 162.76(17) no
C5 Fe1 C9 C10 -77.0(3) no
C9 Fe1 C5 C1 165.23(16) no
C9 Fe1 C5 C4 -76.1(3) no
C5 Fe1 C10 C6 -119.13(17) no
C5 Fe1 C10 C9 122.03(17) no
C10 Fe1 C5 C1 123.50(18) no
C10 Fe1 C5 C4 -117.84(18) no
C6 Fe1 C7 C6 0.00(16) no
C6 Fe1 C7 C8 119.9(3) no
C7 Fe1 C6 C7 0.00(18) no
C7 Fe1 C6 C10 -118.3(3) no
C7 Fe1 C6 C11 120.6(4) no
C6 Fe1 C8 C7 -37.55(17) no
C6 Fe1 C8 C9 81.31(18) no
C8 Fe1 C6 C7 37.10(19) no
C8 Fe1 C6 C10 -81.2(2) no
C8 Fe1 C6 C11 157.7(3) no
C6 Fe1 C9 C8 -82.15(16) no
C6 Fe1 C9 C10 38.08(14) no
C9 Fe1 C6 C7 80.45(17) no
C9 Fe1 C6 C10 -37.83(15) no
C9 Fe1 C6 C11 -158.9(3) no
C6 Fe1 C10 C6 0.00(13) no
C6 Fe1 C10 C9 -118.8(3) no
C10 Fe1 C6 C7 118.3(3) no
C10 Fe1 C6 C10 0.00(16) no
C10 Fe1 C6 C11 -121.1(3) no
C7 Fe1 C8 C7 0.00(19) no
C7 Fe1 C8 C9 118.9(4) no
C8 Fe1 C7 C6 -119.9(4) no
C8 Fe1 C7 C8 0.0(3) no
C7 Fe1 C9 C8 -37.86(15) no
C7 Fe1 C9 C10 82.36(18) no
C9 Fe1 C7 C6 -82.3(2) no
C9 Fe1 C7 C8 37.67(17) no
C7 Fe1 C10 C6 38.35(14) no
C7 Fe1 C10 C9 -80.49(16) no
C10 Fe1 C7 C6 -38.32(16) no
C10 Fe1 C7 C8 81.61(19) no
C8 Fe1 C9 C8 0.00(18) no
C8 Fe1 C9 C10 120.2(3) no
C9 Fe1 C8 C7 -118.9(4) no
C9 Fe1 C8 C9 0.00(18) no
C8 Fe1 C10 C6 81.97(18) no
C8 Fe1 C10 C9 -36.87(16) no
C10 Fe1 C8 C7 -81.6(2) no
C10 Fe1 C8 C9 37.22(16) no
C9 Fe1 C10 C6 118.8(3) no
C9 Fe1 C10 C9 0.00(18) no
C10 Fe1 C9 C8 -120.2(3) no
C10 Fe1 C9 C10 0.00(15) no
C11 O1 C12 O2 -5.7(5) no
C11 O1 C12 C13 173.3(3) no
C12 O1 C11 C6 82.0(4) no
O3 N1 C15 C13 -170.4(3) no
O3 N1 C15 C17 -51.4(4) no
O3 N1 C15 C18 69.9(4) no
O3 N1 C16 C14 -166.9(3) no
O3 N1 C16 C19 -47.2(5) no
O3 N1 C16 C20 73.8(4) no
C15 N1 C16 C14 12.7(4) no
C15 N1 C16 C19 132.5(3) no
C15 N1 C16 C20 -106.6(3) no
C16 N1 C15 C13 9.9(4) no
C16 N1 C15 C17 128.9(3) no
C16 N1 C15 C18 -109.7(3) no
Fe1 C1 C2 Fe1 0.000(14) no
Fe1 C1 C2 C3 60.0(3) no
Fe1 C1 C5 Fe1 0.000(14) no
Fe1 C1 C5 C4 -59.7(3) no
C2 C1 C5 Fe1 59.5(4) no
C2 C1 C5 C4 -0.3(5) no
C5 C1 C2 Fe1 -59.6(4) no
C5 C1 C2 C3 0.4(5) no
Fe1 C2 C3 Fe1 0.000(12) no
Fe1 C2 C3 C4 59.6(3) no
C1 C2 C3 Fe1 -60.0(4) no
C1 C2 C3 C4 -0.4(6) no
Fe1 C3 C4 Fe1 0.000(15) no
Fe1 C3 C4 C5 59.9(3) no
C2 C3 C4 Fe1 -59.7(4) no
C2 C3 C4 C5 0.2(5) no
Fe1 C4 C5 Fe1 0.000(14) no
Fe1 C4 C5 C1 59.9(3) no
C3 C4 C5 Fe1 -59.9(4) no
C3 C4 C5 C1 0.0(5) no
Fe1 C6 C7 Fe1 0.000(15) no
Fe1 C6 C7 C8 -59.3(2) no
Fe1 C6 C10 Fe1 0.000(13) no
Fe1 C6 C10 C9 60.0(3) no
Fe1 C6 C11 O1 169.69(18) no
C7 C6 C10 Fe1 -59.7(3) no
C7 C6 C10 C9 0.2(4) no
C10 C6 C7 Fe1 59.7(3) no
C10 C6 C7 C8 0.5(4) no
C7 C6 C11 O1 -102.0(4) no
C11 C6 C7 Fe1 -117.6(4) no
C11 C6 C7 C8 -176.8(3) no
C10 C6 C11 O1 81.2(4) no
C11 C6 C10 Fe1 117.6(4) no
C11 C6 C10 C9 177.5(3) no
Fe1 C7 C8 Fe1 0.000(14) no
Fe1 C7 C8 C9 -59.9(3) no
C6 C7 C8 Fe1 58.9(3) no
C6 C7 C8 C9 -1.0(5) no
Fe1 C8 C9 Fe1 0.000(15) no
Fe1 C8 C9 C10 -58.5(3) no
C7 C8 C9 Fe1 59.6(3) no
C7 C8 C9 C10 1.1(5) no
Fe1 C9 C10 Fe1 0.000(12) no
Fe1 C9 C10 C6 -59.6(3) no
C8 C9 C10 Fe1 58.8(4) no
C8 C9 C10 C6 -0.8(5) no
O1 C12 C13 C14 157.7(3) no
O1 C12 C13 C15 -82.5(4) no
O2 C12 C13 C14 -23.3(5) no
O2 C12 C13 C15 96.5(4) no
C12 C13 C14 C16 162.0(3) no
C12 C13 C15 N1 -154.0(3) no
C12 C13 C15 C17 89.7(3) no
C12 C13 C15 C18 -38.7(3) no
C14 C13 C15 N1 -28.7(3) no
C14 C13 C15 C17 -145.0(3) no
C14 C13 C15 C18 86.6(3) no
C15 C13 C14 C16 38.4(4) no
C13 C14 C16 N1 -30.4(4) no
C13 C14 C16 C19 -148.0(3) no
C13 C14 C16 C20 85.9(4) no
